data_5000205
loop_
_publ_author_name
'Mootz, D.'
'Wussow, H.-G.'

_publ_section_title
;
 Crystal structures of pyridine and pyridine trihydrate
;
_journal_issue 3
_journal_name_full 'Journal of Chemical Physics'
_journal_page_first 1517
_journal_page_last 1522
_journal_paper_doi 10.1063/1.442204
_journal_volume 75
_journal_year 1981
_chemical_formula_sum 'C5 H5 N'
_space_group_IT_number 33
_symmetry_cell_setting orthorhombic
_symmetry_Int_Tables_number 33
_symmetry_space_group_name_Hall 'P 2c -2n'
_symmetry_space_group_name_H-M 'P n a 21'
_cell_angle_alpha 90
_cell_angle_beta 90
_cell_angle_gamma 90
_cell_formula_units_Z 16
_cell_length_a 17.524(3)
_cell_length_b 8.969(2)
_cell_length_c 11.352(2)
_cod_original_formula_sum 'C5 H5 N1'
_cod_database_code 5000205

loop_
_symmetry_equiv_pos_site_id
_symmetry_equiv_pos_as_xyz
1 x,y,z
2 1/2-x,1/2+y,1/2+z
3 1/2+x,1/2-y,z
4 -x,-y,1/2+z

loop_
_atom_site_label
_atom_site_type_symbol
_atom_site_fract_x
_atom_site_fract_y
_atom_site_fract_z
H1 H 0.05200 0.28800 0.11600
H2 H 0.04300 0.02500 0.10300
H3 H 0.10600 -0.12800 0.23200
H4 H 0.18700 -0.00700 0.38200
H5 H 0.19400 0.24600 0.38300
H6 H 0.09800 0.83700 0.62800
H7 H 0.22600 0.82100 0.63300
H8 H 0.29400 0.66800 0.49000
H9 H 0.21900 0.53900 0.35400
H10 H 0.08300 0.55700 0.36300
H11 H 0.04100 0.14300 0.86500
H12 H 0.06400 0.40300 0.88600
H13 H 0.15500 0.51000 0.76400
H14 H 0.22100 0.36200 0.62500
H15 H 0.19100 0.10500 0.61100
H16 H 0.15800 0.55300 1.12300
H17 H 0.02900 0.55500 1.13900
H18 H -0.04600 0.70900 1.00700
H19 H 0.01900 0.84300 0.86700
H20 H 0.15800 0.83900 0.86000
N1 N 0.12680 0.28640 0.24660
C1 C 0.08230 0.21740 0.16800
C2 C 0.07370 0.06430 0.16260
C3 C 0.11300 -0.02220 0.24080
C4 C 0.15940 0.04570 0.32230
C5 C 0.16430 0.19930 0.32290
N2 N 0.07980 0.69530 0.49880
C6 C 0.12310 0.77060 0.57550
C7 C 0.20200 0.76490 0.57590
C8 C 0.23850 0.67700 0.49300
C9 C 0.19460 0.59850 0.41360
C10 C 0.11620 0.61060 0.42050
N3 N 0.11360 0.10520 0.73840
C11 C 0.07670 0.19220 0.81530
C12 C 0.09000 0.34360 0.82660
C13 C 0.14440 0.40840 0.75560
C14 C 0.18320 0.32080 0.67550
C15 C 0.16590 0.17200 0.67060
N4 N 0.16870 0.69670 0.99460
C16 C 0.12970 0.61450 1.07230
C17 C 0.05110 0.61380 1.08040
C18 C 0.00980 0.70140 1.00370
C19 C 0.04890 0.78700 0.92240
C20 C 0.12790 0.78150 0.92190

loop_
_atom_type_symbol
_atom_type_radius_bond
C 0.68
H 0.23
N 0.68
